data_4343333
loop_
_publ_author_name
'Ade, Martin'
'Hillebrecht, Harald'

_publ_section_title
;
 Ternary Borides Cr2AlB2, Cr3AlB4, and Cr4AlB6: The First Members of the
 Series (CrB2)nCrAl with n = 1, 2, 3 and a Unifying Concept for Ternary
 Borides as MAB-Phases.
;
_journal_issue 13
_journal_name_full 'Inorganic chemistry'
_journal_page_first 6122
_journal_page_last 6135
_journal_paper_doi 10.1021/acs.inorgchem.5b00049
_journal_volume 54
_journal_year 2015
_chemical_formula_sum 'B Mo'
_chemical_formula_weight 106.75
_chemical_name_systematic
;
 ?
;
_space_group_crystal_system orthorhombic
_space_group_IT_number 63
_space_group_name_Hall '-C 2c 2'
_space_group_name_H-M_alt 'C m c m'
_symmetry_space_group_name_Hall '-C 2c 2'
_symmetry_space_group_name_H-M 'C m c m'
_audit_creation_method SHELXL-2013
_cell_angle_alpha 90
_cell_angle_beta 90
_cell_angle_gamma 90
_cell_formula_units_Z 4
_cell_length_a 3.1418(2)
_cell_length_b 8.4961(6)
_cell_length_c 3.0721(2)
_cell_measurement_reflns_used 25
_cell_measurement_temperature 293(2)
_cell_measurement_theta_max 30
_cell_measurement_theta_min 20
_cell_volume 82.004(9)
_computing_cell_refinement 'Software for Cad4, Nonius'
_computing_data_collection 'Software for CAD4, Nonius'
_computing_data_reduction 'Software for Cad4, Nonius'
_computing_molecular_graphics 'Diamond (Crystal impact, 2005)'
_computing_publication_material 'SHELXL-97_(Sheldrick, 2008)'
_computing_structure_refinement 'SHELXL-2013 (Sheldrick, 2013)'
_computing_structure_solution 'SHELXS-97 (Sheldrick, 2008)'
_diffrn_ambient_temperature 293(2)
_diffrn_measured_fraction_theta_full 0.969
_diffrn_measured_fraction_theta_max 0.994
_diffrn_measurement_details
; 
0.80 deggee +/- 0.50 tan theta
exposure time 60s 
;
_diffrn_measurement_device '4-circle goniometer'
_diffrn_measurement_device_type CAD4
_diffrn_measurement_method omega_2theta_scan
_diffrn_radiation_collimation '0.5 mm diameter, multiple pinhole'
_diffrn_radiation_monochromator 'plane graphite'
_diffrn_radiation_polarisn_norm 0
_diffrn_radiation_type MoK\a
_diffrn_radiation_wavelength 0.71069
_diffrn_reflns_av_R_equivalents 0.0430
_diffrn_reflns_av_unetI/netI 0.0344
_diffrn_reflns_laue_measured_fraction_full 0.969
_diffrn_reflns_laue_measured_fraction_max 0.994
_diffrn_reflns_limit_h_max 5
_diffrn_reflns_limit_h_min -5
_diffrn_reflns_limit_k_max 14
_diffrn_reflns_limit_k_min -10
_diffrn_reflns_limit_l_max 5
_diffrn_reflns_limit_l_min 0
_diffrn_reflns_number 256
_diffrn_reflns_point_group_measured_fraction_full 0.969
_diffrn_reflns_point_group_measured_fraction_max 0.994
_diffrn_reflns_theta_full 25.240
_diffrn_reflns_theta_max 35.969
_diffrn_reflns_theta_min 6.926
_diffrn_source 'sealed X-ray tube, 12 x 0.4 mm long-fine focus'
_diffrn_source_current 40
_diffrn_source_power 2.00
_diffrn_source_voltage 50
_exptl_absorpt_coefficient_mu 14.666
_exptl_absorpt_correction_T_max 0.534
_exptl_absorpt_correction_T_min 0.330
_exptl_absorpt_correction_type numerical
_exptl_absorpt_process_details psi_scan_method
_exptl_crystal_colour black
_exptl_crystal_density_diffrn 8.647
_exptl_crystal_description flat_rod
_exptl_crystal_F_000 188
_exptl_crystal_size_max 0.1
_exptl_crystal_size_mid 0.05
_exptl_crystal_size_min 0.02
_exptl_transmission_factor_max 0.534
_exptl_transmission_factor_min 0.330
_refine_diff_density_max 2.187
_refine_diff_density_min -2.516
_refine_diff_density_rms 0.444
_refine_ls_extinction_coef 0.027(10)
_refine_ls_extinction_expression Fc^*^=kFc[1+0.001xFc^2^\l^3^/sin(2\q)]^-1/4^
_refine_ls_extinction_method SHELXL
_refine_ls_goodness_of_fit_ref 1.117
_refine_ls_hydrogen_treatment undef
_refine_ls_matrix_type full
_refine_ls_number_parameters 11
_refine_ls_number_reflns 120
_refine_ls_number_restraints 0
_refine_ls_restrained_S_all 1.117
_refine_ls_R_factor_all 0.0263
_refine_ls_R_factor_gt 0.0257
_refine_ls_shift/su_max 0.003
_refine_ls_shift/su_mean 0.001
_refine_ls_structure_factor_coef Fsqd
_refine_ls_weighting_details 'w=1/[\s^2^(Fo^2^)+(0.0402P)^2^+1.0800P] where P=(Fo^2^+2Fc^2^)/3'
_refine_ls_weighting_scheme calc
_refine_ls_wR_factor_gt 0.0645
_refine_ls_wR_factor_ref 0.0647
_reflns_Friedel_coverage 0.000
_reflns_number_gt 117
_reflns_number_total 120
_reflns_threshold_expression 'I > 2\s(I)'
_cod_data_source_file MoB.cif
_cod_data_source_block MoB
_cod_depositor_comments 'Adding full bibliography for 4343328--4343335.cif.'
_cod_database_code 4343333
_shelx_space_group_comment
;
The symmetry employed for this shelxl refinement is uniquely defined
by the following loop, which should always be used as a source of
symmetry information in preference to the above space-group names.
They are only intended as comments.
;
_shelxl_version_number 2013-4

loop_
_space_group_symop_operation_xyz
'x, y, z'
'-x, -y, z+1/2'
'-x, y, -z+1/2'
'x, -y, -z'
'x+1/2, y+1/2, z'
'-x+1/2, -y+1/2, z+1/2'
'-x+1/2, y+1/2, -z+1/2'
'x+1/2, -y+1/2, -z'
'-x, -y, -z'
'x, y, -z-1/2'
'x, -y, z-1/2'
'-x, y, z'
'-x+1/2, -y+1/2, -z'
'x+1/2, y+1/2, -z-1/2'
'x+1/2, -y+1/2, z-1/2'
'-x+1/2, y+1/2, z'

loop_
_atom_site_label
_atom_site_type_symbol
_atom_site_fract_x
_atom_site_fract_y
_atom_site_fract_z
_atom_site_U_iso_or_equiv
_atom_site_adp_type
_atom_site_occupancy
_atom_site_site_symmetry_order
_atom_site_calc_flag
_atom_site_refinement_flags_posn
_atom_site_refinement_flags_adp
_atom_site_refinement_flags_occupancy
Mo Mo 0.5000 0.35483(5) 0.2500 0.0046(3) Uani 1 4 d S T P
B B 0.0000 0.4400(9) -0.2500 0.005(3) Uani 0.85(8) 4 d S T .

loop_
_atom_site_aniso_label
_atom_site_aniso_U_11
_atom_site_aniso_U_22
_atom_site_aniso_U_33
_atom_site_aniso_U_23
_atom_site_aniso_U_13
_atom_site_aniso_U_12
Mo 0.0024(3) 0.0058(4) 0.0058(4) 0.000 0.000 0.000
B 0.003(4) 0.004(4) 0.008(4) 0.000 0.000 0.000

loop_
_atom_type_symbol
_atom_type_description
_atom_type_scat_dispersion_real
_atom_type_scat_dispersion_imag
_atom_type_scat_source
B B 0.0013 0.0007 'International Tables Vol C Tables 4.2.6.8 and 6.1.1.4'
Mo Mo -1.6832 0.6857 'International Tables Vol C Tables 4.2.6.8 and 6.1.1.4'

loop_
_geom_angle_atom_site_label_1
_geom_angle_atom_site_label_2
_geom_angle_atom_site_label_3
_geom_angle
_geom_angle_site_symmetry_1
_geom_angle_site_symmetry_3
B Mo B 85.55(12) 1_656 1_556
B Mo B 83.22(11) 1_656 1_655
B Mo B 143.5(4) 1_556 1_655
B Mo B 143.5(4) 1_656 .
B Mo B 83.22(11) 1_556 .
B Mo B 85.55(12) 1_655 .
B Mo B 46.6(2) 1_656 9_665
B Mo B 102.84(7) 1_556 9_665
B Mo B 46.6(2) 1_655 9_665
B Mo B 102.84(7) . 9_665
B Mo B 102.84(7) 1_656 9_565
B Mo B 46.6(2) 1_556 9_565
B Mo B 102.84(7) 1_655 9_565
B Mo B 46.6(2) . 9_565
B Mo B 84.0(3) 9_665 9_565
B Mo B 108.23(19) 1_656 13
B Mo B 108.23(19) 1_556 13
B Mo B 108.23(19) 1_655 13
B Mo B 108.23(19) . 13
B Mo B 137.98(13) 9_665 13
B Mo B 137.98(13) 9_565 13
B Mo Mo 159.19(19) 1_656 13
B Mo Mo 100.40(12) 1_556 13
B Mo Mo 102.33(11) 1_655 13
B Mo Mo 57.26(19) . 13
B Mo Mo 147.103(8) 9_665 13
B Mo Mo 95.51(11) 9_565 13
B Mo Mo 50.965(15) 13 13
B Mo Mo 102.33(11) 1_656 13_556
B Mo Mo 57.26(19) 1_556 13_556
B Mo Mo 159.19(19) 1_655 13_556
B Mo Mo 100.40(12) . 13_556
B Mo Mo 147.103(8) 9_665 13_556
B Mo Mo 95.51(11) 9_565 13_556
B Mo Mo 50.965(15) 13 13_556
Mo Mo Mo 65.785(16) 13 13_556
B Mo Mo 100.40(12) 1_656 13_655
B Mo Mo 159.19(19) 1_556 13_655
B Mo Mo 57.26(19) 1_655 13_655
B Mo Mo 102.33(11) . 13_655
B Mo Mo 95.51(11) 9_665 13_655
B Mo Mo 147.103(8) 9_565 13_655
B Mo Mo 50.965(15) 13 13_655
Mo Mo Mo 67.474(16) 13 13_655
Mo Mo Mo 101.93(3) 13_556 13_655
B Mo Mo 57.26(19) 1_656 13_656
B Mo Mo 102.33(11) 1_556 13_656
B Mo Mo 100.40(12) 1_655 13_656
B Mo Mo 159.19(19) . 13_656
B Mo Mo 95.51(11) 9_665 13_656
B Mo Mo 147.103(8) 9_565 13_656
B Mo Mo 50.965(15) 13 13_656
Mo Mo Mo 101.93(3) 13 13_656
Mo Mo Mo 67.474(16) 13_556 13_656
Mo Mo Mo 65.785(16) 13_655 13_656
B Mo Mo 51.94(17) 1_656 9_666
B Mo Mo 51.94(17) 1_556 9_666
B Mo Mo 94.90(17) 1_655 9_666
B Mo Mo 94.90(17) . 9_666
B Mo Mo 50.91(10) 9_665 9_666
B Mo Mo 50.91(10) 9_565 9_666
B Mo Mo 148.089(10) 13 9_666
Mo Mo Mo 145.253(13) 13 9_666
Mo Mo Mo 104.332(7) 13_556 9_666
Mo Mo Mo 145.253(13) 13_655 9_666
Mo Mo Mo 104.332(7) 13_656 9_666
B B B 112.8(8) 9_565 9_564
B B Mo 67.65(14) 9_565 .
B B Mo 136.57(16) 9_564 .
B B Mo 136.57(16) 9_565 1_454
B B Mo 67.65(14) 9_564 1_454
Mo B Mo 143.5(4) . 1_454
B B Mo 136.57(16) 9_565 1_554
B B Mo 67.65(14) 9_564 1_554
Mo B Mo 83.22(11) . 1_554
Mo B Mo 85.55(12) 1_454 1_554
B B Mo 67.65(14) 9_565 1_455
B B Mo 136.57(16) 9_564 1_455
Mo B Mo 85.55(12) . 1_455
Mo B Mo 83.22(11) 1_454 1_455
Mo B Mo 143.5(4) 1_554 1_455
B B Mo 65.7(3) 9_565 9_665
B B Mo 65.7(3) 9_564 9_665
Mo B Mo 77.16(7) . 9_665
Mo B Mo 133.4(2) 1_454 9_665
Mo B Mo 77.16(7) 1_554 9_665
Mo B Mo 133.4(2) 1_455 9_665
B B Mo 65.7(3) 9_565 9_565
B B Mo 65.7(3) 9_564 9_565
Mo B Mo 133.4(2) . 9_565
Mo B Mo 77.16(7) 1_454 9_565
Mo B Mo 133.4(2) 1_554 9_565
Mo B Mo 77.16(7) 1_455 9_565
Mo B Mo 84.1(3) 9_665 9_565
B B Mo 123.6(4) 9_565 13
B B Mo 123.6(4) 9_564 13
Mo B Mo 71.77(19) . 13
Mo B Mo 71.77(19) 1_454 13
Mo B Mo 71.77(19) 1_554 13
Mo B Mo 71.77(19) 1_455 13
Mo B Mo 137.97(13) 9_665 13
Mo B Mo 137.97(13) 9_565 13

loop_
_geom_bond_atom_site_label_1
_geom_bond_atom_site_label_2
_geom_bond_distance
_geom_bond_site_symmetry_2
Mo B 2.313(3) 1_656
Mo B 2.313(3) 1_556
Mo B 2.313(3) 1_655
Mo B 2.313(3) .
Mo B 2.347(6) 9_665
Mo B 2.347(6) 9_565
Mo B 2.505(8) 13
Mo Mo 2.8285(6) 13
Mo Mo 2.8285(6) 13_556
Mo Mo 2.8285(6) 13_655
Mo Mo 2.8285(6) 13_656
Mo Mo 2.9059(8) 9_666
B B 1.844(9) 9_565
B B 1.844(9) 9_564
B Mo 2.313(3) 1_454
B Mo 2.313(3) 1_554
B Mo 2.313(3) 1_455
B Mo 2.347(6) 9_665
B Mo 2.347(6) 9_565
B Mo 2.505(8) 13
